data_7046678
loop_
_publ_author_name
'Das, Avijit'
'Bhattacharya, Kisholoy'
'Das, Lakshmi Kanta'
'Giri, Sanjib'
'Ghosh, Ashutosh'

_publ_section_title
;
 Mixed azido/phenoxido bridged trinuclear Cu(ii) complexes of Mannich
 bases: Synthesis, structures, magnetic properties and catalytic oxidase
 activities.
;
_journal_issue 28
_journal_name_full 'Dalton transactions (Cambridge, England : 2003)'
_journal_page_first 9385
_journal_page_last 9399
_journal_paper_doi 10.1039/c8dt01400k
_journal_volume 47
_journal_year 2018
_chemical_formula_moiety 'C44 H62 Cu3 N10 O5, C H4 O'
_chemical_formula_sum 'C45 H66 Cu3 N10 O6'
_chemical_formula_weight 1033.69
_space_group_crystal_system triclinic
_space_group_IT_number 2
_space_group_name_Hall '-P 1'
_space_group_name_H-M_alt 'P -1'
_symmetry_space_group_name_Hall '-P 1'
_symmetry_space_group_name_H-M 'P -1'
_atom_sites_solution_hydrogens mixed
_audit_creation_date 2018-05-21
_audit_creation_method
;
Olex2 1.2
(compiled 2018.04.26 svn.r3504 for OlexSys, GUI svn.r5492)
;
_audit_update_record
;
2018-05-28 deposited with the CCDC.
2018-06-14 downloaded from the CCDC.
;
_cell_angle_alpha 69.458(2)
_cell_angle_beta 80.002(3)
_cell_angle_gamma 80.362(2)
_cell_formula_units_Z 2
_cell_length_a 12.1014(8)
_cell_length_b 15.2651(10)
_cell_length_c 15.6289(10)
_cell_measurement_reflns_used 32249
_cell_measurement_temperature 298(2)
_cell_measurement_theta_max 25.109
_cell_measurement_theta_min 2.364
_cell_volume 2644.7(3)
_computing_cell_refinement 'BRUKER APEX-II'
_computing_data_collection 'BRUKER APEX-II'
_computing_data_reduction 'SAINT V8.34A (Bruker AXS Inc., 2013)'
_computing_molecular_graphics 'Olex2 (Dolomanov et al., 2009)'
_computing_publication_material 'Olex2 (Dolomanov et al., 2009)'
_computing_structure_refinement 'XL (Sheldrick, 2008)'
_computing_structure_solution 'SHELXS-2013 (Sheldrick, 2013)'
_diffrn_ambient_temperature 298.15
_diffrn_measured_fraction_theta_full 0.981
_diffrn_measured_fraction_theta_max 0.981
_diffrn_measurement_device_type 'CCD AREA DETECTOR'
_diffrn_measurement_method OMEGA-SCAN
_diffrn_radiation_type MoK\a
_diffrn_radiation_wavelength 0.71073
_diffrn_reflns_av_R_equivalents 0.0337
_diffrn_reflns_av_unetI/netI 0.0296
_diffrn_reflns_Laue_measured_fraction_full 0.981
_diffrn_reflns_Laue_measured_fraction_max 0.981
_diffrn_reflns_limit_h_max 13
_diffrn_reflns_limit_h_min -14
_diffrn_reflns_limit_k_max 18
_diffrn_reflns_limit_k_min -18
_diffrn_reflns_limit_l_max 18
_diffrn_reflns_limit_l_min -18
_diffrn_reflns_number 32249
_diffrn_reflns_point_group_measured_fraction_full 0.981
_diffrn_reflns_point_group_measured_fraction_max 0.981
_diffrn_reflns_theta_full 25.109
_diffrn_reflns_theta_max 25.109
_diffrn_reflns_theta_min 2.364
_exptl_absorpt_coefficient_mu 1.247
_exptl_absorpt_correction_T_max 0.929
_exptl_absorpt_correction_T_min 0.864
_exptl_absorpt_correction_type empirical
_exptl_absorpt_process_details SADABS
_exptl_crystal_colour BROWN
_exptl_crystal_density_diffrn 1.298
_exptl_crystal_description BLOCK
_exptl_crystal_F_000 1082
_exptl_crystal_size_max 0.12
_exptl_crystal_size_mid 0.09
_exptl_crystal_size_min 0.06
_refine_diff_density_max 1.008
_refine_diff_density_min -0.591
_refine_diff_density_rms 0.072
_refine_ls_extinction_method none
_refine_ls_goodness_of_fit_ref 1.126
_refine_ls_hydrogen_treatment constr
_refine_ls_matrix_type full
_refine_ls_number_parameters 651
_refine_ls_number_reflns 9275
_refine_ls_number_restraints 30
_refine_ls_restrained_S_all 1.141
_refine_ls_R_factor_all 0.0629
_refine_ls_R_factor_gt 0.0496
_refine_ls_shift/su_max 0.001
_refine_ls_shift/su_mean 0.000
_refine_ls_structure_factor_coef Fsqd
_refine_ls_weighting_details 'w=1/[\s^2^(Fo^2^)+(0.0218P)^2^+5.6240P] where P=(Fo^2^+2Fc^2^)/3'
_refine_ls_weighting_scheme calc
_refine_ls_wR_factor_gt 0.1045
_refine_ls_wR_factor_ref 0.1148
_reflns_Friedel_coverage 0.000
_reflns_number_gt 7682
_reflns_number_total 9275
_reflns_threshold_expression 'I > 2\s(I)'
_cod_data_source_file c8dt01400k2.cif
_cod_data_source_block 2
_cod_depositor_comments
;
The following automatic conversions were performed:

'_exptl_absorpt_correction_type' value 'EMPIRICAL' changed to
'empirical' according to
/home/data/users/saulius/crontab/automatic-downloads/rss-feeds/RSC/lib/dictionaries/cif_core.dic
dictionary named 'cif_core.dic' version 2.4.2 from 2011-04-26.

Automatic conversion script
Id: cif_fix_values 4973 2017-02-22 13:04:09Z antanas 

 Adding full bibliography for 7046677--7046679.cif.
;
_cod_database_code 7046678
_shelx_shelxl_version_number 2014/7
_shelx_space_group_comment
;
The symmetry employed for this shelxl refinement is uniquely defined
by the following loop, which should always be used as a source of
symmetry information in preference to the above space-group names.
They are only intended as comments.
;
_shelx_estimated_absorpt_t_max 0.929
_shelx_estimated_absorpt_t_min 0.865
_olex2_refinement_description
;
1. Fixed Uiso
 At 1.2 times of:
  All C(H) groups, All C(H,H) groups, All C(H,H,H,H) groups
 At 1.5 times of:
  All C(H,H,H) groups, All O(H) groups, All O(H,H) groups
2. Restrained distances
 N2-C13 \\sim N2-C13A
 with sigma of 0.02
 N2-C11 \\sim N2-C11A
 with sigma of 0.04
 N2-C12 \\sim N2-C12A
 with sigma of 0.04
 C10-C11 \\sim C10-C11A
 with sigma of 0.04
 C10-C12 \\sim C10-C12A
 with sigma of 0.04
 C11-C12 \\sim C11A-C12A
 with sigma of 0.04
3. Rigid body (RIGU) restrains
 C10, C11A, N2, C13A, C12A
 with sigma for 1-2 distances of 0.001 and sigma for 1-3 distances of 0.001
4. Others
 Sof(H10C)=Sof(H10D)=Sof(C11A)=Sof(H11C)=Sof(H11D)=Sof(C13A)=Sof(H13D)=
 Sof(H13E)=Sof(H13F)=Sof(C12A)=Sof(H12D)=Sof(H12E)=Sof(H12F)=1-FVAR(1)
 Sof(H10A)=Sof(H10B)=Sof(C11)=Sof(H11A)=Sof(H11B)=Sof(C13)=Sof(H13A)=Sof(H13B)=
 Sof(H13C)=Sof(C12)=Sof(H12A)=Sof(H12B)=Sof(H12C)=FVAR(1)
 Fixed Sof: H32A(0.5) H32B(0.5) H32C(0.5) H32D(0.5) C0AA(0.5) H0AA(0.5)
 H0AB(0.5) C1A(0.5) H1AA(0.5) H1AB(0.5) H1AC(0.5) C1AA(0.5) H1AD(0.5) H1AE(0.5)
 C1B(0.5) H1BA(0.5) H1BB(0.5) H1BC(0.5) C1C(0.5) H1CA(0.5) H1CB(0.5) H1CC(0.5)
 C1D(0.5) H1DA(0.5) H1DB(0.5) H1DC(0.5)
5.a Rotating group:
 O5(H5A,H5B)
5.b Secondary CH2 refined with riding coordinates:
 C31(H31A,H31B), C14(H14A,H14B), C9(H9A,H9B), C32(H32A,H32B), C32(H32C,H32D),
 C10(H10A,H10B), C10(H10C,H10D), C36(H36A,H36B), C11(H11A,H11B), C0AA(H0AA,
 H0AB), C1AA(H1AD,H1AE), C11A(H11C,H11D)
5.c Aromatic/amide H refined with riding coordinates:
 C16(H16), C27(H27), C42(H42), C18(H18), C25(H25), C5(H5), C3(H3), C40(H40)
5.d Idealised Me refined as rotating group:
 C30(H30A,H30B,H30C), C22(H22A,H22B,H22C), C7(H7A,H7B,H7C), C13(H13A,H13B,
 H13C), C44(H44A,H44B,H44C), C29(H29A,H29B,H29C), C8(H8A,H8B,H8C), C21(H21A,
 H21B,H21C), C46(H46A,H46B,H46C), C12(H12A,H12B,H12C), C43(H43A,H43B,H43C),
 C1A(H1AA,H1AB,H1AC), C1B(H1BA,H1BB,H1BC), C1C(H1CA,H1CB,H1CC), C1D(H1DA,H1DB,
 H1DC), C13A(H13D,H13E,H13F), C12A(H12D,H12E,H12F)
5.e Idealised tetrahedral OH refined as rotating group:
 O7(H7)
;
_olex2_submission_special_instructions 'No special instructions were received'

loop_
_space_group_symop_operation_xyz
'x, y, z'
'-x, -y, -z'

loop_
_atom_site_label
_atom_site_type_symbol
_atom_site_fract_x
_atom_site_fract_y
_atom_site_fract_z
_atom_site_U_iso_or_equiv
_atom_site_adp_type
_atom_site_occupancy
_atom_site_site_symmetry_order
_atom_site_calc_flag
_atom_site_refinement_flags_posn
_atom_site_refinement_flags_adp
_atom_site_refinement_flags_occupancy
_atom_site_disorder_assembly
_atom_site_disorder_group
Cu3 Cu 0.51111(4) 0.53351(3) 0.70078(3) 0.03750(12) Uani 1 1 d . . . . .
Cu1 Cu 0.23936(4) 0.86457(3) 0.73320(3) 0.03759(12) Uani 1 1 d . . . . .
Cu2 Cu 0.32586(4) 0.68805(3) 0.69577(3) 0.04310(13) Uani 1 1 d . . . . .
O2 O 0.2727(2) 0.81726(17) 0.62785(17) 0.0484(6) Uani 1 1 d . . . . .
O3 O 0.3531(2) 0.55355(16) 0.75412(16) 0.0420(6) Uani 1 1 d . . . . .
O1 O 0.2556(3) 0.87007(17) 0.84975(18) 0.0532(7) Uani 1 1 d . . . . .
O4 O 0.6592(2) 0.5554(2) 0.64021(19) 0.0566(7) Uani 1 1 d . . . . .
N3 N 0.5618(3) 0.4469(2) 0.82541(19) 0.0410(7) Uani 1 1 d . . . . .
N5 N 0.2208(3) 0.7265(2) 0.7919(2) 0.0476(8) Uani 1 1 d . . . . .
N4 N 0.4967(3) 0.3897(2) 0.6857(2) 0.0436(7) Uani 1 1 d . . . . .
N8 N 0.4454(3) 0.6533(2) 0.6053(2) 0.0426(7) Uani 1 1 d . . . . .
N1 N 0.2882(2) 0.9944(2) 0.6578(2) 0.0408(7) Uani 1 1 d . . . . .
N2 N 0.0628(3) 0.9405(2) 0.7030(3) 0.0540(8) Uani 1 1 d D U . . .
N9 N 0.5041(3) 0.7103(2) 0.5493(2) 0.0477(8) Uani 1 1 d . . . . .
N6 N 0.2076(3) 0.6888(2) 0.8747(2) 0.0574(9) Uani 1 1 d . . . . .
C23 C 0.3015(3) 0.5028(2) 0.8378(2) 0.0431(9) Uani 1 1 d . . . . .
C20 C 0.2838(3) 0.8686(3) 0.5373(2) 0.0457(9) Uani 1 1 d . . . . .
C31 C 0.4871(4) 0.4745(3) 0.9008(3) 0.0503(10) Uani 1 1 d . . . . .
H31A H 0.4914 0.5405 0.8899 0.060 Uiso 1 1 calc R . . . .
H31B H 0.5165 0.4387 0.9586 0.060 Uiso 1 1 calc R . . . .
C28 C 0.3655(4) 0.4603(2) 0.9112(3) 0.0474(9) Uani 1 1 d . . . . .
C14 C 0.3702(3) 0.9853(3) 0.5762(3) 0.0509(10) Uani 1 1 d . . . . .
H14A H 0.3985 1.0457 0.5437 0.061 Uiso 1 1 calc R . . . .
H14B H 0.4340 0.9404 0.5991 0.061 Uiso 1 1 calc R . . . .
C15 C 0.3265(3) 0.9555(3) 0.5087(3) 0.0491(10) Uani 1 1 d . . . . .
C24 C 0.1873(4) 0.4917(3) 0.8472(3) 0.0500(10) Uani 1 1 d . . . . .
N10 N 0.5582(4) 0.7619(3) 0.4943(3) 0.0759(12) Uani 1 1 d . . . . .
C38 C 0.7495(3) 0.4906(3) 0.6627(3) 0.0499(9) Uani 1 1 d . . . . .
C9 C 0.3512(3) 1.0247(3) 0.7148(3) 0.0549(10) Uani 1 1 d . . . . .
H9A H 0.3752 1.0859 0.6785 0.066 Uiso 1 1 calc R . . . .
H9B H 0.4187 0.9807 0.7285 0.066 Uiso 1 1 calc R . . . .
C32 C 0.5583(4) 0.3459(2) 0.8386(3) 0.0505(10) Uani 1 1 d . . . . .
H32A H 0.4864 0.3271 0.8729 0.061 Uiso 0.5 1 calc R . P A 1
H32B H 0.6175 0.3080 0.8749 0.061 Uiso 0.5 1 calc R . P A 1
H32C H 0.6335 0.3189 0.8208 0.061 Uiso 0.5 1 calc R . P B 2
H32D H 0.5379 0.3129 0.9035 0.061 Uiso 0.5 1 calc R . P B 2
C1 C 0.2434(3) 0.9505(3) 0.8684(3) 0.0471(9) Uani 1 1 d . . . . .
C10 C 0.1884(3) 1.0640(3) 0.6287(3) 0.0546(10) Uani 1 1 d D U . . .
H10A H 0.1640 1.0960 0.6737 0.066 Uiso 0.690(8) 1 calc R . P C 1
H10B H 0.2110 1.1109 0.5703 0.066 Uiso 0.690(8) 1 calc R . P C 1
H10C H 0.1783 1.0692 0.5668 0.066 Uiso 0.310(8) 1 calc R . P C 2
H10D H 0.2025 1.1252 0.6273 0.066 Uiso 0.310(8) 1 calc R . P C 2
C37 C 0.7649(3) 0.4433(3) 0.7545(3) 0.0506(9) Uani 1 1 d . . . . .
C36 C 0.6793(4) 0.4650(3) 0.8281(3) 0.0555(10) Uani 1 1 d . . . . .
H36A H 0.6780 0.5306 0.8219 0.067 Uiso 1 1 calc R . . . .
H36B H 0.7025 0.4271 0.8878 0.067 Uiso 1 1 calc R . . . .
C16 C 0.3355(3) 1.0096(4) 0.4156(3) 0.0670(14) Uani 1 1 d . . . . .
H16 H 0.3629 1.0677 0.3970 0.080 Uiso 1 1 calc R . . . .
C17 C 0.3052(4) 0.9799(5) 0.3505(3) 0.0787(17) Uani 1 1 d . . . . .
C19 C 0.2481(4) 0.8381(3) 0.4734(3) 0.0569(11) Uani 1 1 d . . . . .
C27 C 0.3113(4) 0.4081(3) 0.9961(3) 0.0587(11) Uani 1 1 d . . . . .
H27 H 0.3530 0.3787 1.0454 0.070 Uiso 1 1 calc R . . . .
C39 C 0.8275(4) 0.4694(3) 0.5934(3) 0.0606(11) Uani 1 1 d . . . . .
C42 C 0.8576(4) 0.3760(3) 0.7746(4) 0.0688(13) Uani 1 1 d . . . . .
H42 H 0.8677 0.3442 0.8359 0.083 Uiso 1 1 calc R . . . .
C18 C 0.2620(4) 0.8952(4) 0.3803(3) 0.0740(15) Uani 1 1 d . . . . .
H18 H 0.2409 0.8745 0.3368 0.089 Uiso 1 1 calc R . . . .
C25 C 0.1378(4) 0.4399(3) 0.9345(3) 0.0598(12) Uani 1 1 d . . . . .
H25 H 0.0615 0.4327 0.9427 0.072 Uiso 1 1 calc R . . . .
C4 C 0.2194(5) 1.1177(3) 0.9098(4) 0.0773(15) Uani 1 1 d . . . . .
C5 C 0.2714(4) 1.1138(3) 0.8252(4) 0.0687(13) Uani 1 1 d . . . . .
H5 H 0.2975 1.1679 0.7814 0.082 Uiso 1 1 calc R . . . .
C6 C 0.2860(3) 1.0311(3) 0.8038(3) 0.0502(10) Uani 1 1 d . . . . .
C3 C 0.1793(4) 1.0373(4) 0.9727(4) 0.0726(14) Uani 1 1 d . . . . .
H3 H 0.1437 1.0393 1.0298 0.087 Uiso 1 1 calc R . . . .
C30 C 0.1203(4) 0.5338(3) 0.7670(3) 0.0639(12) Uani 1 1 d . . . . .
H30A H 0.0502 0.5070 0.7820 0.096 Uiso 1 1 calc GR . . . .
H30B H 0.1627 0.5205 0.7141 0.096 Uiso 1 1 calc GR . . . .
H30C H 0.1053 0.6007 0.7536 0.096 Uiso 1 1 calc GR . . . .
N7 N 0.1898(5) 0.6553(3) 0.9523(3) 0.0995(18) Uani 1 1 d . . . . .
C26 C 0.1976(5) 0.3994(3) 1.0083(3) 0.0639(13) Uani 1 1 d . . . . .
O7 O 0.7133(4) 0.7079(4) 0.6695(5) 0.1344(19) Uani 1 1 d . . . . .
H7 H 0.6960 0.6662 0.6544 0.202 Uiso 1 1 calc GR . . . .
C2 C 0.1897(4) 0.9537(3) 0.9544(3) 0.0585(11) Uani 1 1 d . . . . .
C22 C 0.1949(4) 0.7488(4) 0.5037(4) 0.0741(14) Uani 1 1 d . . . . .
H22A H 0.2493 0.6964 0.5291 0.111 Uiso 1 1 calc GR . . . .
H22B H 0.1699 0.7416 0.4518 0.111 Uiso 1 1 calc GR . . . .
H22C H 0.1315 0.7510 0.5496 0.111 Uiso 1 1 calc GR . . . .
C40 C 0.9181(4) 0.4019(4) 0.6177(4) 0.0734(14) Uani 1 1 d . . . . .
H40 H 0.9696 0.3880 0.5714 0.088 Uiso 1 1 calc R . . . .
C41 C 0.9350(4) 0.3547(4) 0.7076(4) 0.0772(15) Uani 1 1 d . . . . .
C7 C 0.1459(6) 0.8667(4) 1.0258(4) 0.0879(18) Uani 1 1 d . . . . .
H7A H 0.0931 0.8448 1.0009 0.132 Uiso 1 1 calc GR . . . .
H7B H 0.1089 0.8816 1.0793 0.132 Uiso 1 1 calc GR . . . .
H7C H 0.2078 0.8184 1.0426 0.132 Uiso 1 1 calc GR . . . .
C11 C 0.0936(5) 1.0228(4) 0.6188(5) 0.0573(18) Uani 0.690(8) 1 d D . P C 1
H11A H 0.1126 1.0019 0.5656 0.069 Uiso 0.690(8) 1 calc R . P C 1
H11B H 0.0288 1.0704 0.6080 0.069 Uiso 0.690(8) 1 calc R . P C 1
C13 C -0.0017(7) 0.8836(6) 0.6747(6) 0.070(2) Uani 0.690(8) 1 d D . P C 1
H13A H 0.0418 0.8664 0.6242 0.104 Uiso 0.690(8) 1 calc GR . P C 1
H13B H -0.0716 0.9196 0.6558 0.104 Uiso 0.690(8) 1 calc GR . P C 1
H13C H -0.0172 0.8276 0.7255 0.104 Uiso 0.690(8) 1 calc GR . P C 1
C44 C 0.8089(5) 0.5195(5) 0.4938(4) 0.097(2) Uani 1 1 d . . . . .
H44A H 0.8725 0.5021 0.4545 0.146 Uiso 1 1 calc GR . . . .
H44B H 0.8008 0.5864 0.4811 0.146 Uiso 1 1 calc GR . . . .
H44C H 0.7417 0.5019 0.4825 0.146 Uiso 1 1 calc GR . . . .
C29 C 0.1397(6) 0.3446(4) 1.1022(4) 0.100(2) Uani 1 1 d . . . . .
H29A H 0.0638 0.3385 1.0966 0.150 Uiso 1 1 calc GR . . . .
H29B H 0.1380 0.3777 1.1446 0.150 Uiso 1 1 calc GR . . . .
H29C H 0.1807 0.2832 1.1245 0.150 Uiso 1 1 calc GR . . . .
C8 C 0.2048(7) 1.2073(4) 0.9344(5) 0.125(3) Uani 1 1 d . . . . .
H8A H 0.2219 1.2595 0.8798 0.188 Uiso 1 1 calc GR . . . .
H8B H 0.2552 1.2004 0.9781 0.188 Uiso 1 1 calc GR . . . .
H8C H 0.1283 1.2186 0.9608 0.188 Uiso 1 1 calc GR . . . .
C21 C 0.3214(5) 1.0385(6) 0.2494(4) 0.129(3) Uani 1 1 d . . . . .
H21A H 0.3215 0.9996 0.2127 0.193 Uiso 1 1 calc GR . . . .
H21B H 0.3920 1.0644 0.2350 0.193 Uiso 1 1 calc GR . . . .
H21C H 0.2607 1.0888 0.2364 0.193 Uiso 1 1 calc GR . . . .
C46 C 0.8190(7) 0.7271(6) 0.6298(6) 0.141(3) Uani 1 1 d . . . . .
H46A H 0.8357 0.7810 0.6414 0.211 Uiso 1 1 calc GR . . . .
H46B H 0.8240 0.7402 0.5646 0.211 Uiso 1 1 calc GR . . . .
H46C H 0.8722 0.6739 0.6553 0.211 Uiso 1 1 calc GR . . . .
C12 C -0.0026(6) 0.9683(6) 0.7769(5) 0.070(2) Uani 0.690(8) 1 d D . P C 1
H12A H -0.0208 0.9132 0.8279 0.105 Uiso 0.690(8) 1 calc GR . P C 1
H12B H -0.0710 1.0060 0.7565 0.105 Uiso 0.690(8) 1 calc GR . P C 1
H12C H 0.0403 1.0043 0.7959 0.105 Uiso 0.690(8) 1 calc GR . P C 1
C43 C 1.0379(6) 0.2813(5) 0.7322(6) 0.134(3) Uani 1 1 d . . . . .
H43A H 1.0537 0.2465 0.6899 0.201 Uiso 1 1 calc GR . . . .
H43B H 1.0223 0.2388 0.7937 0.201 Uiso 1 1 calc GR . . . .
H43C H 1.1021 0.3125 0.7282 0.201 Uiso 1 1 calc GR . . . .
C0AA C 0.5735(7) 0.3263(5) 0.7480(5) 0.0449(18) Uani 0.5 1 d . . P D 1
H0AA H 0.6506 0.3332 0.7190 0.054 Uiso 0.5 1 calc R . P D 1
H0AB H 0.5602 0.2618 0.7602 0.054 Uiso 0.5 1 calc R . P D 1
C1A C 0.3887(11) 0.3943(8) 0.6489(9) 0.068(3) Uani 0.5 1 d . . P D 2
H1AA H 0.3285 0.4273 0.6784 0.102 Uiso 0.5 1 calc GR . P D 2
H1AB H 0.3715 0.3316 0.6609 0.102 Uiso 0.5 1 calc GR . P D 2
H1AC H 0.3970 0.4270 0.5837 0.102 Uiso 0.5 1 calc GR . P D 2
C1AA C 0.4791(7) 0.3296(5) 0.7863(6) 0.0493(19) Uani 0.5 1 d . . P D 2
H1AD H 0.4023 0.3443 0.8122 0.059 Uiso 0.5 1 calc R . P D 2
H1AE H 0.4896 0.2637 0.7913 0.059 Uiso 0.5 1 calc R . P D 2
C1B C 0.5484(9) 0.3900(7) 0.5895(6) 0.058(2) Uani 0.5 1 d . . P D 1
H1BA H 0.5016 0.4326 0.5451 0.087 Uiso 0.5 1 calc GR . P D 1
H1BB H 0.5539 0.3277 0.5864 0.087 Uiso 0.5 1 calc GR . P D 1
H1BC H 0.6224 0.4101 0.5763 0.087 Uiso 0.5 1 calc GR . P D 1
C1C C 0.5898(8) 0.3454(6) 0.6417(7) 0.061(2) Uani 0.5 1 d . . P D 2
H1CA H 0.6034 0.3831 0.5781 0.092 Uiso 0.5 1 calc GR . P D 2
H1CB H 0.5735 0.2844 0.6461 0.092 Uiso 0.5 1 calc GR . P D 2
H1CC H 0.6556 0.3385 0.6711 0.092 Uiso 0.5 1 calc GR . P D 2
C1D C 0.3849(11) 0.3640(8) 0.7034(8) 0.061(3) Uani 0.5 1 d . . P D 1
H1DA H 0.3566 0.3535 0.7670 0.092 Uiso 0.5 1 calc GR . P D 1
H1DB H 0.3859 0.3073 0.6896 0.092 Uiso 0.5 1 calc GR . P D 1
H1DC H 0.3370 0.4137 0.6654 0.092 Uiso 0.5 1 calc GR . P D 1
O5 O 0.4917(4) 0.7402(4) 0.7467(4) 0.1236(17) Uani 1 1 d . . . . .
H5A H 0.4767 0.7407 0.8075 0.185 Uiso 1 1 d GR . . . .
H5B H 0.5030 0.8035 0.7143 0.185 Uiso 1 1 d GR . . . .
C11A C 0.0785(9) 1.0362(8) 0.6940(10) 0.049(2) Uani 0.310(8) 1 d D U P C 2
H11C H 0.0836 1.0396 0.7540 0.059 Uiso 0.310(8) 1 calc R . P C 2
H11D H 0.0144 1.0795 0.6693 0.059 Uiso 0.310(8) 1 calc R . P C 2
C13A C 0.0120(17) 0.9226(14) 0.6358(12) 0.064(3) Uani 0.310(8) 1 d D U P C 2
H13D H 0.0520 0.9499 0.5759 0.096 Uiso 0.310(8) 1 calc GR . P C 2
H13E H -0.0654 0.9501 0.6369 0.096 Uiso 0.310(8) 1 calc GR . P C 2
H13F H 0.0154 0.8559 0.6495 0.096 Uiso 0.310(8) 1 calc GR . P C 2
C12A C -0.0069(14) 0.9077(12) 0.8011(11) 0.063(3) Uani 0.310(8) 1 d D U P C 2
H12D H -0.0194 0.8431 0.8170 0.095 Uiso 0.310(8) 1 calc GR . P C 2
H12E H -0.0782 0.9463 0.8007 0.095 Uiso 0.310(8) 1 calc GR . P C 2
H12F H 0.0344 0.9137 0.8456 0.095 Uiso 0.310(8) 1 calc GR . P C 2

loop_
_atom_site_aniso_label
_atom_site_aniso_U_11
_atom_site_aniso_U_22
_atom_site_aniso_U_33
_atom_site_aniso_U_23
_atom_site_aniso_U_13
_atom_site_aniso_U_12
Cu3 0.0427(3) 0.0293(2) 0.0368(2) -0.00854(17) -0.00309(18) -0.00134(17)
Cu1 0.0398(2) 0.0275(2) 0.0397(2) -0.00949(17) 0.00165(18) 0.00136(17)
Cu2 0.0571(3) 0.0286(2) 0.0369(2) -0.01085(18) 0.0018(2) 0.00506(19)
O2 0.0646(17) 0.0344(13) 0.0376(14) -0.0108(11) -0.0001(12) 0.0089(12)
O3 0.0505(15) 0.0305(12) 0.0393(13) -0.0103(10) 0.0027(11) -0.0002(11)
O1 0.077(2) 0.0321(13) 0.0486(15) -0.0137(12) -0.0056(14) -0.0039(13)
O4 0.0423(15) 0.0539(17) 0.0581(17) -0.0004(13) -0.0040(13) -0.0055(13)
N3 0.0581(19) 0.0333(15) 0.0314(15) -0.0128(12) -0.0065(13) 0.0009(14)
N5 0.069(2) 0.0288(15) 0.0387(18) -0.0107(13) 0.0062(15) -0.0019(14)
N4 0.0513(19) 0.0408(17) 0.0437(17) -0.0218(14) -0.0046(14) -0.0031(14)
N8 0.0527(19) 0.0279(15) 0.0403(17) -0.0076(13) -0.0019(14) 0.0018(13)
N1 0.0302(15) 0.0352(15) 0.0461(17) -0.0045(13) 0.0020(13) -0.0004(12)
N2 0.0352(16) 0.0482(17) 0.075(2) -0.0219(15) 0.0009(14) 0.0010(13)
N9 0.061(2) 0.0325(16) 0.0451(18) -0.0123(15) -0.0047(16) 0.0034(16)
N6 0.091(3) 0.0287(16) 0.048(2) -0.0159(15) 0.0080(19) -0.0046(16)
C23 0.061(2) 0.0272(17) 0.038(2) -0.0161(15) 0.0124(17) -0.0055(16)
C20 0.0347(19) 0.051(2) 0.038(2) -0.0108(17) 0.0001(15) 0.0160(17)
C31 0.069(3) 0.047(2) 0.039(2) -0.0216(17) -0.0032(18) -0.0042(19)
C28 0.071(3) 0.0317(18) 0.040(2) -0.0189(16) 0.0046(18) -0.0035(18)
C14 0.035(2) 0.049(2) 0.052(2) -0.0038(18) 0.0109(17) -0.0044(17)
C15 0.0300(19) 0.056(2) 0.044(2) -0.0047(18) 0.0044(16) 0.0068(17)
C24 0.057(3) 0.037(2) 0.056(2) -0.0227(18) 0.0080(19) -0.0036(18)
N10 0.085(3) 0.053(2) 0.071(3) -0.002(2) 0.009(2) -0.020(2)
C38 0.044(2) 0.048(2) 0.053(2) -0.0090(18) -0.0105(18) -0.0067(18)
C9 0.042(2) 0.048(2) 0.070(3) -0.015(2) 0.003(2) -0.0126(18)
C32 0.073(3) 0.0307(19) 0.042(2) -0.0082(16) -0.0089(19) 0.0036(18)
C1 0.050(2) 0.037(2) 0.057(2) -0.0190(18) -0.0063(18) -0.0044(17)
C10 0.0385(19) 0.0369(19) 0.072(3) -0.0060(17) -0.0038(17) 0.0094(14)
C37 0.042(2) 0.051(2) 0.059(2) -0.0164(19) -0.0106(18) -0.0048(18)
C36 0.066(3) 0.059(3) 0.047(2) -0.018(2) -0.021(2) -0.004(2)
C16 0.033(2) 0.083(3) 0.054(3) 0.009(2) 0.0022(19) -0.001(2)
C17 0.035(2) 0.129(5) 0.043(3) 0.004(3) -0.0038(19) -0.004(3)
C19 0.045(2) 0.069(3) 0.050(2) -0.022(2) -0.0038(18) 0.013(2)
C27 0.088(3) 0.041(2) 0.042(2) -0.0161(18) 0.005(2) -0.001(2)
C39 0.048(2) 0.076(3) 0.054(3) -0.017(2) 0.000(2) -0.015(2)
C42 0.064(3) 0.060(3) 0.071(3) -0.004(2) -0.024(2) 0.004(2)
C18 0.042(2) 0.124(5) 0.045(3) -0.026(3) -0.006(2) 0.015(3)
C25 0.065(3) 0.042(2) 0.071(3) -0.028(2) 0.022(2) -0.012(2)
C4 0.089(4) 0.054(3) 0.103(4) -0.046(3) -0.003(3) -0.011(3)
C5 0.074(3) 0.045(2) 0.091(4) -0.025(2) 0.000(3) -0.019(2)
C6 0.046(2) 0.039(2) 0.068(3) -0.0206(19) -0.0047(19) -0.0101(17)
C3 0.086(4) 0.071(3) 0.074(3) -0.046(3) 0.005(3) -0.010(3)
C30 0.050(3) 0.065(3) 0.077(3) -0.030(2) 0.004(2) -0.007(2)
N7 0.191(6) 0.049(2) 0.047(2) -0.015(2) 0.015(3) -0.018(3)
C26 0.094(4) 0.041(2) 0.048(3) -0.0157(19) 0.023(2) -0.013(2)
O7 0.104(4) 0.118(4) 0.209(6) -0.084(4) -0.017(4) -0.025(3)
C2 0.069(3) 0.050(2) 0.061(3) -0.026(2) -0.002(2) -0.006(2)
C22 0.075(3) 0.086(4) 0.072(3) -0.046(3) -0.015(3) 0.009(3)
C40 0.048(3) 0.079(3) 0.091(4) -0.035(3) 0.010(3) -0.009(2)
C41 0.054(3) 0.062(3) 0.103(4) -0.020(3) -0.002(3) 0.003(2)
C7 0.130(5) 0.072(3) 0.060(3) -0.028(3) 0.019(3) -0.028(3)
C11 0.043(3) 0.053(4) 0.068(4) -0.018(3) -0.010(3) 0.011(3)
C13 0.054(5) 0.072(6) 0.089(6) -0.036(5) -0.011(5) -0.003(4)
C44 0.064(3) 0.157(6) 0.060(3) -0.023(4) 0.009(3) -0.030(4)
C29 0.130(5) 0.081(4) 0.067(3) -0.015(3) 0.040(3) -0.028(4)
C8 0.179(8) 0.076(4) 0.147(6) -0.074(4) 0.002(6) -0.027(4)
C21 0.072(4) 0.222(9) 0.046(3) 0.023(4) -0.011(3) -0.034(5)
C46 0.135(7) 0.129(7) 0.147(7) 0.002(5) -0.032(6) -0.075(6)
C12 0.050(4) 0.072(5) 0.082(5) -0.031(4) 0.006(4) 0.006(4)
C43 0.080(4) 0.097(5) 0.167(7) -0.004(5) 0.007(4) 0.035(4)
C0AA 0.063(5) 0.028(4) 0.041(4) -0.018(3) 0.007(4) 0.000(3)
C1A 0.062(7) 0.057(7) 0.095(9) -0.036(7) -0.015(8) -0.005(5)
C1AA 0.057(5) 0.031(4) 0.059(5) -0.020(4) 0.000(4) -0.001(3)
C1B 0.077(7) 0.067(6) 0.041(5) -0.033(5) 0.006(4) -0.019(5)
C1C 0.060(6) 0.035(4) 0.063(6) 0.001(4) 0.011(5) 0.006(4)
C1D 0.069(7) 0.046(6) 0.070(7) -0.021(6) 0.003(7) -0.017(5)
O5 0.110(4) 0.170(5) 0.125(4) -0.088(4) -0.005(3) -0.031(3)
C11A 0.033(3) 0.045(3) 0.065(4) -0.016(3) -0.010(3) 0.007(2)
C13A 0.047(7) 0.066(7) 0.080(4) -0.028(4) 0.000(4) -0.007(5)
C12A 0.053(6) 0.051(5) 0.078(3) -0.023(3) 0.007(3) -0.002(5)

loop_
_atom_type_symbol
_atom_type_description
_atom_type_scat_dispersion_real
_atom_type_scat_dispersion_imag
_atom_type_scat_source
C C 0.0033 0.0016 'International Tables Vol C Tables 4.2.6.8 and 6.1.1.4'
H H 0.0000 0.0000 'International Tables Vol C Tables 4.2.6.8 and 6.1.1.4'
Cu Cu 0.3201 1.2651 'International Tables Vol C Tables 4.2.6.8 and 6.1.1.4'
N N 0.0061 0.0033 'International Tables Vol C Tables 4.2.6.8 and 6.1.1.4'
O O 0.0106 0.0060 'International Tables Vol C Tables 4.2.6.8 and 6.1.1.4'

loop_
_geom_angle_atom_site_label_1
_geom_angle_atom_site_label_2
_geom_angle_atom_site_label_3
_geom_angle
O3 Cu3 N3 93.33(11)
O3 Cu3 N4 95.69(11)
O3 Cu3 N8 76.19(11)
O4 Cu3 O3 162.14(11)
O4 Cu3 N3 95.49(12)
O4 Cu3 N4 100.91(12)
O4 Cu3 N8 90.19(12)
N3 Cu3 N4 81.91(11)
N8 Cu3 N3 158.31(11)
N8 Cu3 N4 117.58(12)
O2 Cu1 N5 76.67(11)
O2 Cu1 N1 94.08(12)
O2 Cu1 N2 97.06(12)
O1 Cu1 O2 156.51(11)
O1 Cu1 N5 89.72(12)
O1 Cu1 N1 96.11(12)
O1 Cu1 N2 105.14(13)
N5 Cu1 N1 167.63(12)
N5 Cu1 N2 106.11(13)
N1 Cu1 N2 82.94(12)
O2 Cu2 N5 78.23(11)
O2 Cu2 N8 102.46(11)
O2 Cu2 O5 92.17(16)
O3 Cu2 O2 168.12(12)
O3 Cu2 N5 101.99(11)
O3 Cu2 N8 78.73(11)
O3 Cu2 O5 99.71(16)
N5 Cu2 N8 173.27(14)
N5 Cu2 O5 89.21(15)
N8 Cu2 O5 84.08(14)
Cu2 O2 Cu1 97.28(11)
C20 O2 Cu1 127.4(2)
C20 O2 Cu2 132.8(2)
Cu2 O3 Cu3 98.81(11)
C23 O3 Cu3 127.9(2)
C23 O3 Cu2 125.7(2)
C1 O1 Cu1 123.5(2)
C38 O4 Cu3 122.0(2)
C31 N3 Cu3 108.7(2)
C31 N3 C36 107.0(3)
C32 N3 Cu3 111.4(2)
C32 N3 C31 110.7(3)
C32 N3 C36 110.9(3)
C36 N3 Cu3 108.0(2)
Cu2 N5 Cu1 94.72(13)
N6 N5 Cu1 122.1(3)
N6 N5 Cu2 130.3(3)
C0AA N4 Cu3 101.7(3)
C0AA N4 C1B 106.1(5)
C1A N4 Cu3 110.0(5)
C1A N4 C1AA 105.5(6)
C1AA N4 Cu3 100.0(3)
C1B N4 Cu3 109.4(4)
C1C N4 Cu3 119.4(4)
C1C N4 C1A 112.1(7)
C1C N4 C1AA 108.2(5)
C1D N4 Cu3 115.1(5)
C1D N4 C0AA 114.7(6)
C1D N4 C1B 109.2(6)
Cu2 N8 Cu3 94.32(12)
N9 N8 Cu3 122.8(3)
N9 N8 Cu2 122.2(2)
C14 N1 Cu1 108.3(2)
C9 N1 Cu1 108.7(2)
C9 N1 C14 106.7(3)
C10 N1 Cu1 110.7(2)
C10 N1 C14 111.6(3)
C10 N1 C9 110.5(3)
C11 N2 Cu1 100.3(3)
C13 N2 Cu1 111.1(4)
C13 N2 C11 107.3(5)
C12 N2 Cu1 114.5(4)
C12 N2 C11 113.2(5)
C12 N2 C13 109.9(5)
C11A N2 Cu1 100.4(5)
C11A N2 C12A 101.3(8)
C13A N2 Cu1 117.8(9)
C13A N2 C11A 120.9(10)
C13A N2 C12A 112.0(11)
C12A N2 Cu1 101.5(7)
N10 N9 N8 177.0(4)
N7 N6 N5 176.7(5)
O3 C23 C28 119.1(4)
O3 C23 C24 119.3(4)
C24 C23 C28 121.5(3)
O2 C20 C15 119.2(4)
O2 C20 C19 120.7(4)
C19 C20 C15 120.0(4)
N3 C31 H31A 108.4
N3 C31 H31B 108.4
N3 C31 C28 115.6(3)
H31A C31 H31B 107.4
C28 C31 H31A 108.4
C28 C31 H31B 108.4
C23 C28 C31 121.0(3)
C23 C28 C27 118.2(4)
C27 C28 C31 120.7(4)
N1 C14 H14A 108.1
N1 C14 H14B 108.1
H14A C14 H14B 107.3
C15 C14 N1 116.8(3)
C15 C14 H14A 108.1
C15 C14 H14B 108.1
C20 C15 C14 119.8(3)
C16 C15 C20 119.3(4)
C16 C15 C14 120.7(4)
C23 C24 C25 117.3(4)
C23 C24 C30 121.3(4)
C25 C24 C30 121.4(4)
O4 C38 C37 120.6(4)
O4 C38 C39 120.0(4)
C37 C38 C39 119.4(4)
N1 C9 H9A 108.5
N1 C9 H9B 108.5
N1 C9 C6 115.1(3)
H9A C9 H9B 107.5
C6 C9 H9A 108.5
C6 C9 H9B 108.5
N3 C32 H32A 109.0
N3 C32 H32B 109.0
N3 C32 H32C 108.7
N3 C32 H32D 108.7
N3 C32 C0AA 112.8(4)
H32A C32 H32B 107.8
H32C C32 H32D 107.6
C0AA C32 H32A 109.0
C0AA C32 H32B 109.0
C1AA C32 N3 114.4(4)
C1AA C32 H32C 108.7
C1AA C32 H32D 108.7
O1 C1 C6 120.8(4)
O1 C1 C2 119.7(4)
C6 C1 C2 119.5(4)
N1 C10 H10A 108.8
N1 C10 H10B 108.8
N1 C10 H10C 109.1
N1 C10 H10D 109.1
N1 C10 C11A 112.4(5)
H10A C10 H10B 107.7
H10C C10 H10D 107.9
C11 C10 N1 113.9(4)
C11 C10 H10A 108.8
C11 C10 H10B 108.8
C11A C10 H10C 109.1
C11A C10 H10D 109.1
C38 C37 C36 118.9(4)
C42 C37 C38 118.7(4)
C42 C37 C36 122.4(4)
N3 C36 H36A 108.8
N3 C36 H36B 108.8
C37 C36 N3 113.8(3)
C37 C36 H36A 108.8
C37 C36 H36B 108.8
H36A C36 H36B 107.7
C15 C16 H16 119.0
C17 C16 C15 122.0(5)
C17 C16 H16 119.0
C16 C17 C21 120.6(6)
C18 C17 C16 117.7(4)
C18 C17 C21 121.7(6)
C20 C19 C18 117.7(5)
C20 C19 C22 120.8(4)
C18 C19 C22 121.5(5)
C28 C27 H27 119.3
C26 C27 C28 121.4(4)
C26 C27 H27 119.3
C38 C39 C44 119.2(4)
C40 C39 C38 119.2(4)
C40 C39 C44 121.6(5)
C37 C42 H42 118.7
C41 C42 C37 122.6(5)
C41 C42 H42 118.7
C17 C18 C19 123.1(5)
C17 C18 H18 118.4
C19 C18 H18 118.4
C24 C25 H25 118.7
C26 C25 C24 122.5(4)
C26 C25 H25 118.7
C5 C4 C8 122.0(5)
C3 C4 C5 118.0(4)
C3 C4 C8 120.0(5)
C4 C5 H5 119.1
C4 C5 C6 121.7(4)
C6 C5 H5 119.1
C1 C6 C9 119.0(3)
C5 C6 C9 121.7(4)
C5 C6 C1 119.3(4)
C4 C3 H3 118.6
C4 C3 C2 122.8(5)
C2 C3 H3 118.6
C24 C30 H30A 109.5
C24 C30 H30B 109.5
C24 C30 H30C 109.5
H30A C30 H30B 109.5
H30A C30 H30C 109.5
H30B C30 H30C 109.5
C27 C26 C29 120.5(5)
C25 C26 C27 118.9(4)
C25 C26 C29 120.6(5)
C46 O7 H7 109.5
C1 C2 C7 120.2(4)
C3 C2 C1 118.7(4)
C3 C2 C7 121.1(4)
C19 C22 H22A 109.5
C19 C22 H22B 109.5
C19 C22 H22C 109.5
H22A C22 H22B 109.5
H22A C22 H22C 109.5
H22B C22 H22C 109.5
C39 C40 H40 118.8
C41 C40 C39 122.4(5)
C41 C40 H40 118.8
C42 C41 C40 117.8(5)
C42 C41 C43 121.2(6)
C40 C41 C43 121.0(5)
C2 C7 H7A 109.5
C2 C7 H7B 109.5
C2 C7 H7C 109.5
H7A C7 H7B 109.5
H7A C7 H7C 109.5
H7B C7 H7C 109.5
N2 C11 H11A 109.2
N2 C11 H11B 109.2
C10 C11 N2 112.0(5)
C10 C11 H11A 109.2
C10 C11 H11B 109.2
H11A C11 H11B 107.9
N2 C13 H13A 109.5
N2 C13 H13B 109.5
N2 C13 H13C 109.5
H13A C13 H13B 109.5
H13A C13 H13C 109.5
H13B C13 H13C 109.5
C39 C44 H44A 109.5
C39 C44 H44B 109.5
C39 C44 H44C 109.5
H44A C44 H44B 109.5
H44A C44 H44C 109.5
H44B C44 H44C 109.5
C26 C29 H29A 109.5
C26 C29 H29B 109.5
C26 C29 H29C 109.5
H29A C29 H29B 109.5
H29A C29 H29C 109.5
H29B C29 H29C 109.5
C4 C8 H8A 109.5
C4 C8 H8B 109.5
C4 C8 H8C 109.5
H8A C8 H8B 109.5
H8A C8 H8C 109.5
H8B C8 H8C 109.5
C17 C21 H21A 109.5
C17 C21 H21B 109.5
C17 C21 H21C 109.5
H21A C21 H21B 109.5
H21A C21 H21C 109.5
H21B C21 H21C 109.5
O7 C46 H46A 109.5
O7 C46 H46B 109.5
O7 C46 H46C 109.5
H46A C46 H46B 109.5
H46A C46 H46C 109.5
H46B C46 H46C 109.5
N2 C12 H12A 109.5
N2 C12 H12B 109.5
N2 C12 H12C 109.5
H12A C12 H12B 109.5
H12A C12 H12C 109.5
H12B C12 H12C 109.5
C41 C43 H43A 109.5
C41 C43 H43B 109.5
C41 C43 H43C 109.5
H43A C43 H43B 109.5
H43A C43 H43C 109.5
H43B C43 H43C 109.5
N4 C0AA C32 111.6(5)
N4 C0AA H0AA 109.3
N4 C0AA H0AB 109.3
C32 C0AA H0AA 109.3
C32 C0AA H0AB 109.3
H0AA C0AA H0AB 108.0
N4 C1A H1AA 109.5
N4 C1A H1AB 109.5
N4 C1A H1AC 109.5
H1AA C1A H1AB 109.5
H1AA C1A H1AC 109.5
H1AB C1A H1AC 109.5
N4 C1AA H1AD 109.4
N4 C1AA H1AE 109.4
C32 C1AA N4 111.2(6)
C32 C1AA H1AD 109.4
C32 C1AA H1AE 109.4
H1AD C1AA H1AE 108.0
N4 C1B H1BA 109.5
N4 C1B H1BB 109.5
N4 C1B H1BC 109.5
H1BA C1B H1BB 109.5
H1BA C1B H1BC 109.5
H1BB C1B H1BC 109.5
N4 C1C H1CA 109.5
N4 C1C H1CB 109.5
N4 C1C H1CC 109.5
H1CA C1C H1CB 109.5
H1CA C1C H1CC 109.5
H1CB C1C H1CC 109.5
N4 C1D H1DA 109.5
N4 C1D H1DB 109.5
N4 C1D H1DC 109.5
H1DA C1D H1DB 109.5
H1DA C1D H1DC 109.5
H1DB C1D H1DC 109.5
Cu2 O5 H5A 112.8
Cu2 O5 H5B 112.9
H5A O5 H5B 101.0
N2 C11A C10 109.2(8)
N2 C11A H11C 109.8
N2 C11A H11D 109.8
C10 C11A H11C 109.8
C10 C11A H11D 109.8
H11C C11A H11D 108.3
N2 C13A H13D 109.5
N2 C13A H13E 109.5
N2 C13A H13F 109.5
H13D C13A H13E 109.5
H13D C13A H13F 109.5
H13E C13A H13F 109.5
N2 C12A H12D 109.5
N2 C12A H12E 109.5
N2 C12A H12F 109.5
H12D C12A H12E 109.5
H12D C12A H12F 109.5
H12E C12A H12F 109.5

loop_
_geom_bond_atom_site_label_1
_geom_bond_atom_site_label_2
_geom_bond_distance
Cu3 O3 1.969(2)
Cu3 O4 1.900(3)
Cu3 N3 2.063(3)
Cu3 N4 2.326(3)
Cu3 N8 2.052(3)
Cu1 O2 1.975(2)
Cu1 O1 1.897(3)
Cu1 N5 2.016(3)
Cu1 N1 2.044(3)
Cu1 N2 2.296(3)
Cu2 O2 1.943(2)
Cu2 O3 1.929(2)
Cu2 N5 1.981(3)
Cu2 N8 1.983(3)
Cu2 O5 2.614(4)
O2 C20 1.351(4)
O3 C23 1.367(4)
O1 C1 1.338(4)
O4 C38 1.350(5)
N3 C31 1.495(5)
N3 C32 1.489(5)
N3 C36 1.502(5)
N5 N6 1.210(4)
N4 C0AA 1.449(8)
N4 C1A 1.498(12)
N4 C1AA 1.514(8)
N4 C1B 1.524(8)
N4 C1C 1.416(9)
N4 C1D 1.425(12)
N8 N9 1.219(4)
N1 C14 1.506(5)
N1 C9 1.494(5)
N1 C10 1.489(4)
N2 C11 1.509(7)
N2 C13 1.475(7)
N2 C12 1.433(7)
N2 C11A 1.460(12)
N2 C13A 1.426(14)
N2 C12A 1.570(14)
N9 N10 1.135(5)
N6 N7 1.137(5)
C23 C28 1.398(6)
C23 C24 1.396(6)
C20 C15 1.399(6)
C20 C19 1.395(6)
C31 H31A 0.9700
C31 H31B 0.9700
C31 C28 1.496(6)
C28 C27 1.399(5)
C14 H14A 0.9700
C14 H14B 0.9700
C14 C15 1.489(6)
C15 C16 1.394(6)
C24 C25 1.402(6)
C24 C30 1.502(6)
C38 C37 1.392(6)
C38 C39 1.399(6)
C9 H9A 0.9700
C9 H9B 0.9700
C9 C6 1.501(6)
C32 H32A 0.9700
C32 H32B 0.9700
C32 H32C 0.9700
C32 H32D 0.9700
C32 C0AA 1.523(8)
C32 C1AA 1.464(9)
C1 C6 1.400(5)
C1 C2 1.402(6)
C10 H10A 0.9700
C10 H10B 0.9700
C10 H10C 0.9700
C10 H10D 0.9700
C10 C11 1.452(7)
C10 C11A 1.551(12)
C37 C36 1.498(6)
C37 C42 1.387(6)
C36 H36A 0.9700
C36 H36B 0.9700
C16 H16 0.9300
C16 C17 1.372(8)
C17 C18 1.372(8)
C17 C21 1.515(7)
C19 C18 1.407(6)
C19 C22 1.494(7)
C27 H27 0.9300
C27 C26 1.379(7)
C39 C40 1.377(7)
C39 C44 1.513(7)
C42 H42 0.9300
C42 C41 1.369(7)
C18 H18 0.9300
C25 H25 0.9300
C25 C26 1.369(7)
C4 C5 1.379(7)
C4 C3 1.376(7)
C4 C8 1.521(7)
C5 H5 0.9300
C5 C6 1.393(6)
C3 H3 0.9300
C3 C2 1.385(6)
C30 H30A 0.9600
C30 H30B 0.9600
C30 H30C 0.9600
C26 C29 1.523(6)
O7 H7 0.8200
O7 C46 1.353(8)
C2 C7 1.510(6)
C22 H22A 0.9600
C22 H22B 0.9600
C22 H22C 0.9600
C40 H40 0.9300
C40 C41 1.369(8)
C41 C43 1.534(7)
C7 H7A 0.9600
C7 H7B 0.9600
C7 H7C 0.9600
C11 H11A 0.9700
C11 H11B 0.9700
C13 H13A 0.9600
C13 H13B 0.9600
C13 H13C 0.9600
C44 H44A 0.9600
C44 H44B 0.9600
C44 H44C 0.9600
C29 H29A 0.9600
C29 H29B 0.9600
C29 H29C 0.9600
C8 H8A 0.9600
C8 H8B 0.9600
C8 H8C 0.9600
C21 H21A 0.9600
C21 H21B 0.9600
C21 H21C 0.9600
C46 H46A 0.9600
C46 H46B 0.9600
C46 H46C 0.9600
C12 H12A 0.9600
C12 H12B 0.9600
C12 H12C 0.9600
C43 H43A 0.9600
C43 H43B 0.9600
C43 H43C 0.9600
C0AA H0AA 0.9700
C0AA H0AB 0.9700
C1A H1AA 0.9600
C1A H1AB 0.9600
C1A H1AC 0.9600
C1AA H1AD 0.9700
C1AA H1AE 0.9700
C1B H1BA 0.9600
C1B H1BB 0.9600
C1B H1BC 0.9600
C1C H1CA 0.9600
C1C H1CB 0.9600
C1C H1CC 0.9600
C1D H1DA 0.9600
C1D H1DB 0.9600
C1D H1DC 0.9600
O5 H5A 0.9387
O5 H5B 0.9409
C11A H11C 0.9700
C11A H11D 0.9700
C13A H13D 0.9600
C13A H13E 0.9600
C13A H13F 0.9600
C12A H12D 0.9600
C12A H12E 0.9600
C12A H12F 0.9600
